data_4002219
loop_
_publ_author_name
'Alonso, J.A.'
'Casais, M.T.'
'Velasco, P.'
'Martinez-Lopez, M.J.'
'Martinez, J.L.'
'Munoz, A.'
'Fernandez-Diaz, M.T.'

_publ_section_title
;
 Preparation, crystal structure, and magnetic and magnetotransport
 properties of the double perovskite Ca2 Fe Mo O6
;
_journal_name_full 'Chemistry of Materials (1,1989-)'
_journal_page_first 161
_journal_page_last 168
_journal_volume 12
_journal_year 2000
_chemical_formula_sum 'Ca2 Fe Mo O6'
_chemical_name_systematic 'Ca2 (Fe Mo O6)'
_space_group_IT_number 14
_symmetry_space_group_name_Hall '-P 2yn'
_symmetry_space_group_name_H-M 'P 1 21/n 1'
_cell_angle_alpha 90
_cell_angle_beta 89.969
_cell_angle_gamma 90
_cell_formula_units_Z 2
_cell_length_a 5.415
_cell_length_b 5.5224
_cell_length_c 7.7066
_cell_volume 230.457
_citation_journal_id_ASTM CMATEX
_cod_data_source_file Alonso_CMATEX_2000_1026.cif
_cod_data_source_block Ca2Fe1Mo1O6
_cod_original_cell_volume 230.4566
_cod_original_sg_symbol_Hall '-P 2ybc (x-z,y,z)'
_cod_original_formula_sum 'Ca2 Fe1 Mo1 O6'
_cod_database_code 4002219

loop_
_symmetry_equiv_pos_as_xyz
x,y,z
-x+1/2,y+1/2,-z+1/2
-x,-y,-z
x-1/2,-y-1/2,z-1/2

loop_
_atom_site_label
_atom_site_type_symbol
_atom_site_fract_x
_atom_site_fract_y
_atom_site_fract_z
_atom_site_occupancy
_atom_site_U_iso_or_equiv
O2 O-2 0.697 0.288 0.041 1 0.0
Mo1 Mo+6 0.5 0 0 1 0.0
Ca1 Ca+2 0.9912 0.0454 0.251 1 0.0
Fe1 Fe+2 0.5 0 0.5 1 0.0
O3 O-2 0.21 0.201 0.958 1 0.0
O1 O-2 0.08 0.4777 0.2535 1 0.0
